data_7156140
loop_
_publ_author_name
'Kratena, Nicolas'
'Pilz, Sarah M.'
'Weil, Matthias'
'Gmeiner, G\"unter'
'Enev, Valentin S.'
'G\"artner, Peter'

_publ_section_title
;
 Synthesis and structural elucidation of a dehydrochloromethyltestosterone
 metabolite.
;
_journal_issue 14
_journal_name_full 'Organic &amp; biomolecular chemistry'
_journal_page_first 2508
_journal_page_last 2521
_journal_paper_doi 10.1039/C8OB00122G
_journal_volume 16
_journal_year 2018
_chemical_absolute_configuration ad
_chemical_formula_moiety 'C20 H29 Cl O'
_chemical_formula_sum 'C20 H29 Cl O'
_chemical_formula_weight 320.88
_space_group_crystal_system monoclinic
_space_group_IT_number 4
_space_group_name_Hall 'P 2yb'
_space_group_name_H-M_alt 'P 1 21 1'
_symmetry_space_group_name_Hall 'P 2yb'
_symmetry_space_group_name_H-M 'P 1 21 1'
_atom_sites_solution_hydrogens geom
_audit_creation_method SHELXL-2017/1
_audit_update_record
;
2017-11-20 deposited with the CCDC.
2018-03-06 downloaded from the CCDC.
;
_cell_angle_alpha 90
_cell_angle_beta 99.591(2)
_cell_angle_gamma 90
_cell_formula_units_Z 2
_cell_length_a 8.5588(6)
_cell_length_b 6.9137(5)
_cell_length_c 15.0132(11)
_cell_measurement_reflns_used 8308
_cell_measurement_temperature 100(2)
_cell_measurement_theta_max 33.104
_cell_measurement_theta_min 2.418
_cell_volume 875.96(11)
_computing_cell_refinement 'SAINT (Bruker, 2015)'
_computing_data_collection 'APEX2 (Bruker, 2015)'
_computing_data_reduction 'SAINT (Bruker, 2015)'
_computing_structure_refinement 'SHELXL-2017/1 (Sheldrick, 2015)'
_computing_structure_solution 'SHELXLS (Sheldrick, 2008)'
_diffrn_ambient_temperature 100(2)
_diffrn_measured_fraction_theta_full 0.999
_diffrn_measured_fraction_theta_max 0.997
_diffrn_measurement_device_type 'Bruker APEXII CCD'
_diffrn_measurement_method '\w- and \-scans'
_diffrn_radiation_type MoK\a
_diffrn_radiation_wavelength 0.71073
_diffrn_reflns_av_R_equivalents 0.0356
_diffrn_reflns_av_unetI/netI 0.0400
_diffrn_reflns_Laue_measured_fraction_full 0.999
_diffrn_reflns_Laue_measured_fraction_max 0.997
_diffrn_reflns_limit_h_max 13
_diffrn_reflns_limit_h_min -13
_diffrn_reflns_limit_k_max 11
_diffrn_reflns_limit_k_min -11
_diffrn_reflns_limit_l_max 24
_diffrn_reflns_limit_l_min -24
_diffrn_reflns_number 27999
_diffrn_reflns_point_group_measured_fraction_full 1.000
_diffrn_reflns_point_group_measured_fraction_max 0.982
_diffrn_reflns_theta_full 25.242
_diffrn_reflns_theta_max 35.084
_diffrn_reflns_theta_min 2.413
_exptl_absorpt_coefficient_mu 0.219
_exptl_absorpt_correction_T_max 0.747
_exptl_absorpt_correction_T_min 0.696
_exptl_absorpt_correction_type multi-scan
_exptl_absorpt_process_details 'SADABS (Bruker, 2015)'
_exptl_crystal_colour colourless
_exptl_crystal_density_diffrn 1.217
_exptl_crystal_description lath
_exptl_crystal_F_000 348
_exptl_crystal_recrystallization_method 'Re-crystallisation from solvent: H2O/CH2Cl2'
_exptl_crystal_size_max 0.300
_exptl_crystal_size_mid 0.150
_exptl_crystal_size_min 0.050
_refine_diff_density_max 0.364
_refine_diff_density_min -0.183
_refine_diff_density_rms 0.050
_refine_ls_abs_structure_details
;
 Flack x determined using 2651 quotients [(I+)-(I-)]/[(I+)+(I-)]
 (Parsons, Flack and Wagner, Acta Cryst. B69 (2013) 249-259).
;
_refine_ls_abs_structure_Flack -0.021(17)
_refine_ls_extinction_method none
_refine_ls_goodness_of_fit_ref 1.019
_refine_ls_hydrogen_treatment constr
_refine_ls_matrix_type full
_refine_ls_number_parameters 201
_refine_ls_number_reflns 7622
_refine_ls_number_restraints 1
_refine_ls_restrained_S_all 1.019
_refine_ls_R_factor_all 0.0487
_refine_ls_R_factor_gt 0.0364
_refine_ls_shift/su_max 0.001
_refine_ls_shift/su_mean 0.000
_refine_ls_structure_factor_coef Fsqd
_refine_ls_weighting_details 'w=1/[\s^2^(Fo^2^)+(0.0508P)^2^+0.0087P] where P=(Fo^2^+2Fc^2^)/3'
_refine_ls_weighting_scheme calc
_refine_ls_wR_factor_gt 0.0829
_refine_ls_wR_factor_ref 0.0885
_reflns_Friedel_coverage 0.846
_reflns_Friedel_fraction_full 1.000
_reflns_Friedel_fraction_max 0.965
_reflns_number_gt 6536
_reflns_number_total 7622
_reflns_threshold_expression 'I > 2\s(I)'
_cod_data_source_file c8ob00122g2.cif
_cod_data_source_block 6
_cod_depositor_comments 'Adding full bibliography for 7156140--7156144.cif.'
_cod_database_code 7156140
_shelx_shelxl_version_number 2017/1
_shelx_space_group_comment
;
The symmetry employed for this shelxl refinement is uniquely defined
by the following loop, which should always be used as a source of
symmetry information in preference to the above space-group names.
They are only intended as comments.
;
_shelx_estimated_absorpt_t_min 0.937
_shelx_estimated_absorpt_t_max 0.989

loop_
_space_group_symop_operation_xyz
'x, y, z'
'-x, y+1/2, -z'

loop_
_atom_site_label
_atom_site_type_symbol
_atom_site_fract_x
_atom_site_fract_y
_atom_site_fract_z
_atom_site_U_iso_or_equiv
_atom_site_adp_type
_atom_site_occupancy
_atom_site_site_symmetry_order
_atom_site_calc_flag
_atom_site_refinement_flags_posn
_atom_site_refinement_flags_adp
Cl1 Cl 1.18927(4) 0.02818(5) 1.07414(2) 0.02161(8) Uani 1 1 d . .
C8 C 0.93868(16) 0.0191(2) 0.82783(8) 0.0174(2) Uani 1 1 d . .
H8A H 0.899137 0.095729 0.875146 0.021 Uiso 1 1 calc R U
H8B H 0.860338 -0.083919 0.807794 0.021 Uiso 1 1 calc R U
C10 C 1.08105(16) 0.3068(2) 0.77625(8) 0.0151(2) Uani 1 1 d . .
H10 H 1.044819 0.384416 0.825177 0.018 Uiso 1 1 calc R U
C1 C 1.19340(17) 0.18975(18) 0.98119(8) 0.0146(2) Uani 1 1 d . .
H1 H 1.086578 0.251358 0.965970 0.018 Uiso 1 1 calc R U
C6 C 1.22578(16) 0.07819(19) 0.89694(8) 0.0155(2) Uani 1 1 d . .
H6 H 1.328397 0.007685 0.914096 0.019 Uiso 1 1 calc R U
C5 C 1.24400(17) 0.2174(2) 0.81740(9) 0.0192(3) Uani 1 1 d . .
C11 C 1.08693(19) 0.4450(2) 0.69718(10) 0.0209(3) Uani 1 1 d . .
H11A H 1.170706 0.543016 0.714791 0.025 Uiso 1 1 calc R U
H11B H 1.113191 0.371810 0.644951 0.025 Uiso 1 1 calc R U
C12 C 0.92742(17) 0.5453(2) 0.67049(9) 0.0212(3) Uani 1 1 d . .
H12A H 0.934221 0.636338 0.620383 0.025 Uiso 1 1 calc R U
H12B H 0.903989 0.621629 0.722480 0.025 Uiso 1 1 calc R U
C2 C 1.31428(17) 0.34943(19) 1.00933(9) 0.0177(2) Uani 1 1 d . .
C7 C 1.09653(19) -0.07313(19) 0.86761(9) 0.0201(3) Uani 1 1 d . .
H7A H 1.130866 -0.159788 0.822053 0.024 Uiso 1 1 calc R U
H7B H 1.082379 -0.152833 0.920473 0.024 Uiso 1 1 calc R U
C9 C 0.95363(16) 0.15063(19) 0.74765(8) 0.0151(2) Uani 1 1 d . .
H9 H 0.990090 0.069015 0.700088 0.018 Uiso 1 1 calc R U
C13 C 0.79134(17) 0.4035(2) 0.64097(9) 0.0179(2) Uani 1 1 d . .
C14 C 0.78898(16) 0.23274(19) 0.70771(9) 0.0155(2) Uani 1 1 d . .
H14 H 0.732139 0.272650 0.757789 0.019 Uiso 1 1 calc R U
C17 C 0.79803(19) 0.3025(2) 0.55121(9) 0.0230(3) Uani 1 1 d . .
C15 C 0.69124(18) 0.0779(2) 0.64894(10) 0.0218(3) Uani 1 1 d . .
H15A H 0.713025 -0.052699 0.675090 0.026 Uiso 1 1 calc R U
H15B H 0.576343 0.104725 0.642968 0.026 Uiso 1 1 calc R U
C19 C 0.63357(17) 0.5154(3) 0.63204(10) 0.0249(3) Uani 1 1 d . .
H19A H 0.634288 0.622040 0.589135 0.037 Uiso 1 1 calc R U
H19B H 0.620771 0.567264 0.691139 0.037 Uiso 1 1 calc R U
H19C H 0.545429 0.427838 0.610184 0.037 Uiso 1 1 calc R U
C4 C 1.36738(19) 0.3728(3) 0.85329(11) 0.0283(4) Uani 1 1 d . .
H4A H 1.471575 0.309636 0.871610 0.034 Uiso 1 1 calc R U
H4B H 1.377368 0.464254 0.803794 0.034 Uiso 1 1 calc R U
C3 C 1.3263(2) 0.4871(2) 0.93379(11) 0.0277(4) Uani 1 1 d . .
H3A H 1.409533 0.584510 0.953701 0.033 Uiso 1 1 calc R U
H3B H 1.224282 0.555524 0.915918 0.033 Uiso 1 1 calc R U
C20 C 0.8382(3) 0.3854(3) 0.47822(11) 0.0376(4) Uani 1 1 d . .
H20A H 0.836140 0.312394 0.424433 0.045 Uiso 1 1 calc R U
H20B H 0.868963 0.517574 0.479934 0.045 Uiso 1 1 calc R U
C16 C 0.7473(2) 0.0947(3) 0.55704(10) 0.0263(3) Uani 1 1 d . .
H16A H 0.837078 0.005993 0.554078 0.032 Uiso 1 1 calc R U
H16B H 0.660053 0.063126 0.507118 0.032 Uiso 1 1 calc R U
O1 O 1.39455(14) 0.35994(17) 1.08368(7) 0.0250(2) Uani 1 1 d . .
C18 C 1.3158(2) 0.1008(3) 0.74641(10) 0.0340(4) Uani 1 1 d . .
H18A H 1.240235 0.001556 0.720029 0.051 Uiso 1 1 calc R U
H18B H 1.414163 0.038801 0.775406 0.051 Uiso 1 1 calc R U
H18C H 1.338474 0.188033 0.698721 0.051 Uiso 1 1 calc R U

loop_
_atom_site_aniso_label
_atom_site_aniso_U_11
_atom_site_aniso_U_22
_atom_site_aniso_U_33
_atom_site_aniso_U_23
_atom_site_aniso_U_13
_atom_site_aniso_U_12
Cl1 0.02505(17) 0.02370(14) 0.01558(12) 0.00529(12) 0.00197(10) -0.00224(14)
C8 0.0192(6) 0.0140(5) 0.0180(5) 0.0001(5) 0.0002(4) -0.0032(6)
C10 0.0122(6) 0.0193(5) 0.0138(5) 0.0040(4) 0.0019(4) 0.0002(5)
C1 0.0147(6) 0.0145(5) 0.0142(5) 0.0021(4) 0.0014(4) -0.0002(4)
C6 0.0144(6) 0.0173(5) 0.0147(5) 0.0008(4) 0.0017(4) 0.0044(4)
C5 0.0127(6) 0.0296(7) 0.0156(5) 0.0054(5) 0.0032(5) 0.0026(5)
C11 0.0146(7) 0.0282(7) 0.0192(6) 0.0089(5) 0.0007(5) -0.0029(5)
C12 0.0201(7) 0.0208(6) 0.0211(5) 0.0073(5) -0.0015(5) -0.0013(6)
C2 0.0134(6) 0.0160(5) 0.0231(6) -0.0008(4) 0.0009(5) 0.0010(5)
C7 0.0260(8) 0.0138(5) 0.0187(5) -0.0008(4) -0.0014(5) 0.0017(5)
C9 0.0144(6) 0.0164(5) 0.0142(5) -0.0005(4) 0.0015(4) 0.0014(5)
C13 0.0147(6) 0.0210(6) 0.0171(5) 0.0020(4) -0.0005(5) 0.0016(5)
C14 0.0121(6) 0.0175(5) 0.0166(5) -0.0001(4) 0.0018(4) 0.0005(5)
C17 0.0173(7) 0.0330(7) 0.0174(6) 0.0000(5) -0.0012(5) 0.0043(6)
C15 0.0158(7) 0.0230(6) 0.0250(6) -0.0026(5) -0.0014(5) -0.0011(5)
C19 0.0183(7) 0.0247(7) 0.0299(6) 0.0024(6) -0.0009(5) 0.0066(7)
C4 0.0139(7) 0.0426(9) 0.0265(7) 0.0161(7) -0.0019(5) -0.0078(7)
C3 0.0236(8) 0.0213(7) 0.0336(7) 0.0098(5) -0.0089(6) -0.0095(5)
C20 0.0438(11) 0.0495(11) 0.0202(7) 0.0037(7) 0.0070(7) 0.0043(9)
C16 0.0235(8) 0.0330(7) 0.0204(6) -0.0075(5) -0.0025(6) 0.0019(6)
O1 0.0217(6) 0.0288(5) 0.0225(5) -0.0051(4) -0.0024(4) -0.0023(5)
C18 0.0231(8) 0.0618(12) 0.0186(6) 0.0058(7) 0.0079(6) 0.0196(8)

loop_
_atom_type_symbol
_atom_type_description
_atom_type_scat_dispersion_real
_atom_type_scat_dispersion_imag
_atom_type_scat_source
C C 0.0033 0.0016 'International Tables Vol C Tables 4.2.6.8 and 6.1.1.4'
H H 0.0000 0.0000 'International Tables Vol C Tables 4.2.6.8 and 6.1.1.4'
O O 0.0106 0.0060 'International Tables Vol C Tables 4.2.6.8 and 6.1.1.4'
Cl Cl 0.1484 0.1585 'International Tables Vol C Tables 4.2.6.8 and 6.1.1.4'

loop_
_geom_angle_atom_site_label_1
_geom_angle_atom_site_label_2
_geom_angle_atom_site_label_3
_geom_angle
C7 C8 C9 111.85(11)
C7 C8 H8A 109.2
C9 C8 H8A 109.2
C7 C8 H8B 109.2
C9 C8 H8B 109.2
H8A C8 H8B 107.9
C11 C10 C9 109.50(10)
C11 C10 C5 114.36(11)
C9 C10 C5 112.20(11)
C11 C10 H10 106.8
C9 C10 H10 106.8
C5 C10 H10 106.8
C2 C1 C6 112.49(11)
C2 C1 Cl1 109.64(9)
C6 C1 Cl1 110.84(9)
C2 C1 H1 107.9
C6 C1 H1 107.9
Cl1 C1 H1 107.9
C7 C6 C1 110.89(11)
C7 C6 C5 111.11(11)
C1 C6 C5 111.87(11)
C7 C6 H6 107.6
C1 C6 H6 107.6
C5 C6 H6 107.6
C4 C5 C18 106.12(14)
C4 C5 C10 112.28(13)
C18 C5 C10 111.51(11)
C4 C5 C6 108.21(11)
C18 C5 C6 107.94(13)
C10 C5 C6 110.56(11)
C12 C11 C10 110.13(12)
C12 C11 H11A 109.6
C10 C11 H11A 109.6
C12 C11 H11B 109.6
C10 C11 H11B 109.6
H11A C11 H11B 108.1
C11 C12 C13 112.94(13)
C11 C12 H12A 109.0
C13 C12 H12A 109.0
C11 C12 H12B 109.0
C13 C12 H12B 109.0
H12A C12 H12B 107.8
O1 C2 C3 124.05(14)
O1 C2 C1 123.61(13)
C3 C2 C1 112.30(11)
C8 C7 C6 112.17(11)
C8 C7 H7A 109.2
C6 C7 H7A 109.2
C8 C7 H7B 109.2
C6 C7 H7B 109.2
H7A C7 H7B 107.9
C8 C9 C10 110.15(10)
C8 C9 C14 109.46(11)
C10 C9 C14 114.05(11)
C8 C9 H9 107.6
C10 C9 H9 107.6
C14 C9 H9 107.6
C17 C13 C12 114.19(12)
C17 C13 C19 108.27(12)
C12 C13 C19 108.46(12)
C17 C13 C14 103.23(11)
C12 C13 C14 113.06(11)
C19 C13 C14 109.42(12)
C15 C14 C9 109.87(11)
C15 C14 C13 102.87(11)
C9 C14 C13 114.92(11)
C15 C14 H14 109.6
C9 C14 H14 109.6
C13 C14 H14 109.6
C20 C17 C16 125.05(16)
C20 C17 C13 125.62(17)
C16 C17 C13 109.31(12)
C16 C15 C14 103.92(12)
C16 C15 H15A 111.0
C14 C15 H15A 111.0
C16 C15 H15B 111.0
C14 C15 H15B 111.0
H15A C15 H15B 109.0
C13 C19 H19A 109.5
C13 C19 H19B 109.5
H19A C19 H19B 109.5
C13 C19 H19C 109.5
H19A C19 H19C 109.5
H19B C19 H19C 109.5
C3 C4 C5 113.66(13)
C3 C4 H4A 108.8
C5 C4 H4A 108.8
C3 C4 H4B 108.8
C5 C4 H4B 108.8
H4A C4 H4B 107.7
C2 C3 C4 108.88(13)
C2 C3 H3A 109.9
C4 C3 H3A 109.9
C2 C3 H3B 109.9
C4 C3 H3B 109.9
H3A C3 H3B 108.3
C17 C20 H20A 120.0
C17 C20 H20B 120.0
H20A C20 H20B 120.0
C17 C16 C15 105.04(12)
C17 C16 H16A 110.7
C15 C16 H16A 110.7
C17 C16 H16B 110.7
C15 C16 H16B 110.7
H16A C16 H16B 108.8
C5 C18 H18A 109.5
C5 C18 H18B 109.5
H18A C18 H18B 109.5
C5 C18 H18C 109.5
H18A C18 H18C 109.5
H18B C18 H18C 109.5

loop_
_geom_bond_atom_site_label_1
_geom_bond_atom_site_label_2
_geom_bond_distance
Cl1 C1 1.7925(12)
C8 C7 1.523(2)
C8 C9 1.5309(18)
C8 H8A 0.9900
C8 H8B 0.9900
C10 C11 1.5314(18)
C10 C9 1.5436(19)
C10 C5 1.5559(19)
C10 H10 1.0000
C1 C2 1.5238(19)
C1 C6 1.5453(17)
C1 H1 1.0000
C6 C7 1.533(2)
C6 C5 1.5618(18)
C6 H6 1.0000
C5 C4 1.540(2)
C5 C18 1.543(2)
C11 C12 1.524(2)
C11 H11A 0.9900
C11 H11B 0.9900
C12 C13 1.531(2)
C12 H12A 0.9900
C12 H12B 0.9900
C2 O1 1.2114(17)
C2 C3 1.497(2)
C7 H7A 0.9900
C7 H7B 0.9900
C9 C14 1.5447(19)
C9 H9 1.0000
C13 C17 1.527(2)
C13 C19 1.543(2)
C13 C14 1.5506(19)
C14 C15 1.5420(19)
C14 H14 1.0000
C17 C20 1.332(2)
C17 C16 1.508(2)
C15 C16 1.539(2)
C15 H15A 0.9900
C15 H15B 0.9900
C19 H19A 0.9800
C19 H19B 0.9800
C19 H19C 0.9800
C4 C3 1.533(3)
C4 H4A 0.9900
C4 H4B 0.9900
C3 H3A 0.9900
C3 H3B 0.9900
C20 H20A 0.9500
C20 H20B 0.9500
C16 H16A 0.9900
C16 H16B 0.9900
C18 H18A 0.9800
C18 H18B 0.9800
C18 H18C 0.9800
